data_4028121
loop_
_publ_author_name
'Ying Han'
'Jing Cao'
'Peng-Fei Li'
'Qian-Shou Zong'
'Jian-Min Zhao'
'Jia-Bin Guo'
'Jun-Feng Xiang'
'Chuan-Feng Chen'

_publ_section_title
;
 Complexation of Triptycene-Derived Macrotricyclic Polyether with Paraquat
 Derivatives, Diquat, and a 2,7-Diazapyrenium Salt: Guest-Induced
 Conformational Changes of the Host
;
_journal_name_full 'Journal of Organic Chemistry'
_journal_page_first 3235
_journal_page_last 3242
_journal_paper_doi 10.1021/jo400148b
_journal_volume 78
_journal_year 2013
_chemical_formula_moiety 'C76 H92 O20, 2(C12 H12 N2), 4(F6 P), 6(C2 H3 N)'
_chemical_formula_sum 'C112 H134 F24 N10 O20 P4'
_chemical_formula_weight 2520.17
_chemical_name_systematic
; 
 ? 
;
_space_group_IT_number 2
_symmetry_cell_setting triclinic
_symmetry_space_group_name_Hall '-P 1'
_symmetry_space_group_name_H-M 'P -1'
_atom_sites_solution_hydrogens geom
_atom_sites_solution_primary direct
_atom_sites_solution_secondary difmap
_audit_creation_method SHELXL-97
_cell_angle_alpha 66.405(5)
_cell_angle_beta 87.465(6)
_cell_angle_gamma 66.340(5)
_cell_formula_units_Z 1
_cell_length_a 13.4033(11)
_cell_length_b 15.6426(14)
_cell_length_c 17.7463(15)
_cell_measurement_reflns_used 937
_cell_measurement_temperature 173(2)
_cell_measurement_theta_max 68.22
_cell_measurement_theta_min 3.12
_cell_volume 3092.9(5)
_computing_cell_refinement 'Rapid Auto(Rigaku 2001)'
_computing_data_collection 'Rapid Auto(Rigaku 2001)'
_computing_data_reduction 'Rapid Auto(Rigaku 2001)'
_computing_molecular_graphics 'XP in Siemens SHELXTL (Sheldrick, 1994)'
_computing_publication_material 'SHELX97 (Sheldrick, 1997)'
_computing_structure_refinement 'SHELXL-97 (Sheldrick, 1997)'
_computing_structure_solution 'SHELXS-97 (Sheldrick, 1990)'
_diffrn_ambient_temperature 173(2)
_diffrn_measured_fraction_theta_full 0.980
_diffrn_measured_fraction_theta_max 0.980
_diffrn_measurement_device_type 'Rigaku raxis Rapid IP Area Detector'
_diffrn_measurement_method '\w scans at fixed \c = 45\%'
_diffrn_radiation_monochromator graphite
_diffrn_radiation_source 'rotating anode'
_diffrn_radiation_type CuK\a
_diffrn_radiation_wavelength 1.54186
_diffrn_reflns_av_R_equivalents 0.0407
_diffrn_reflns_av_sigmaI/netI 0.0437
_diffrn_reflns_limit_h_max 15
_diffrn_reflns_limit_h_min -16
_diffrn_reflns_limit_k_max 18
_diffrn_reflns_limit_k_min -18
_diffrn_reflns_limit_l_max 21
_diffrn_reflns_limit_l_min -21
_diffrn_reflns_number 36647
_diffrn_reflns_theta_full 68.22
_diffrn_reflns_theta_max 68.22
_diffrn_reflns_theta_min 3.36
_exptl_absorpt_coefficient_mu 1.469
_exptl_absorpt_correction_T_max 0.7577
_exptl_absorpt_correction_T_min 0.5270
_exptl_absorpt_correction_type numerical
_exptl_absorpt_process_details 'ABSCOR by T.Higashi 8 March, 1995'
_exptl_crystal_colour brown
_exptl_crystal_density_diffrn 1.353
_exptl_crystal_description plate
_exptl_crystal_F_000 1312
_exptl_crystal_size_max 0.50
_exptl_crystal_size_mid 0.30
_exptl_crystal_size_min 0.20
_refine_diff_density_max 0.711
_refine_diff_density_min -0.497
_refine_diff_density_rms 0.057
_refine_ls_extinction_method none
_refine_ls_goodness_of_fit_ref 1.079
_refine_ls_hydrogen_treatment constr
_refine_ls_matrix_type full
_refine_ls_number_parameters 771
_refine_ls_number_reflns 11091
_refine_ls_number_restraints 0
_refine_ls_restrained_S_all 1.079
_refine_ls_R_factor_all 0.0770
_refine_ls_R_factor_gt 0.0642
_refine_ls_shift/su_max 0.001
_refine_ls_shift/su_mean 0.000
_refine_ls_structure_factor_coef Fsqd
_refine_ls_weighting_details 'calc w=1/[\s^2^(Fo^2^)+(0.0739P)^2^+2.7143P] where P=(Fo^2^+2Fc^2^)/3'
_refine_ls_weighting_scheme calc
_refine_ls_wR_factor_gt 0.1668
_refine_ls_wR_factor_ref 0.1747
_reflns_number_gt 8630
_reflns_number_total 11091
_reflns_threshold_expression >2sigma(I)
_cod_data_source_file jo400148b_si_009.cif
_cod_data_source_block sx2805
_cod_database_code 4028121

loop_
_symmetry_equiv_pos_as_xyz
'x, y, z'
'-x, -y, -z'

loop_
_atom_site_label
_atom_site_type_symbol
_atom_site_fract_x
_atom_site_fract_y
_atom_site_fract_z
_atom_site_U_iso_or_equiv
_atom_site_adp_type
_atom_site_occupancy
_atom_site_symmetry_multiplicity
_atom_site_calc_flag
_atom_site_refinement_flags
P1 P 0.04194(8) 0.67044(8) 0.03186(5) 0.0552(2) Uani 1 1 d .
P2 P 0.19985(6) 0.85451(7) 0.37957(5) 0.0440(2) Uani 1 1 d .
F1 F 0.1654(2) 0.6189(3) 0.0242(3) 0.1427(15) Uani 1 1 d .
F2 F 0.0112(3) 0.6726(3) -0.05344(17) 0.1240(12) Uani 1 1 d .
F3 F 0.0712(4) 0.6674(3) 0.11710(18) 0.1391(14) Uani 1 1 d .
F4 F 0.0395(2) 0.5621(2) 0.07698(19) 0.1012(9) Uani 1 1 d .
F5 F 0.0417(3) 0.7795(2) -0.0163(2) 0.1235(11) Uani 1 1 d .
F6 F -0.0856(2) 0.7229(2) 0.03509(19) 0.1043(9) Uani 1 1 d .
F7 F 0.0950(2) 0.8728(3) 0.42650(17) 0.1122(11) Uani 1 1 d .
F8 F 0.1761(3) 0.97056(18) 0.35243(14) 0.1013(10) Uani 1 1 d .
F9 F 0.30230(17) 0.8378(2) 0.33149(15) 0.0786(7) Uani 1 1 d .
F10 F 0.12577(18) 0.8865(2) 0.29721(14) 0.0846(8) Uani 1 1 d .
F11 F 0.2221(2) 0.73850(18) 0.40631(14) 0.0854(8) Uani 1 1 d .
F12 F 0.27161(19) 0.82485(18) 0.46182(13) 0.0776(7) Uani 1 1 d .
O1 O 1.41065(17) 0.20385(16) 0.55035(14) 0.0486(5) Uani 1 1 d .
O2 O 1.32518(18) 0.3687(2) 0.38831(15) 0.0606(7) Uani 1 1 d .
O3 O 1.10179(17) 0.41334(18) 0.35959(13) 0.0485(5) Uani 1 1 d .
O4 O 1.01997(16) 0.36702(16) 0.49298(12) 0.0416(5) Uani 1 1 d .
O5 O 0.58822(17) 0.18615(15) 0.30770(12) 0.0389(5) Uani 1 1 d .
O6 O 0.53209(16) 0.01431(15) 0.38110(13) 0.0407(5) Uani 1 1 d .
O7 O 0.66734(16) 0.21928(14) 0.16977(11) 0.0352(4) Uani 1 1 d .
O8 O 0.71838(17) 0.08698(15) 0.08616(12) 0.0442(5) Uani 1 1 d .
O9 O 0.76049(19) -0.12964(16) 0.17506(12) 0.0491(5) Uani 1 1 d .
O10 O 0.84938(16) -0.27633(15) 0.34838(12) 0.0399(5) Uani 1 1 d .
N1 N 1.20483(17) 0.05977(17) 0.61160(13) 0.0308(5) Uani 1 1 d .
N2 N 1.10566(18) -0.05915(18) 0.72163(14) 0.0353(5) Uani 1 1 d .
N3 N 0.4192(3) 0.4263(3) 0.0483(3) 0.0816(11) Uani 1 1 d .
N4 N 0.1918(3) 0.2227(3) 0.24089(19) 0.0696(9) Uani 1 1 d .
N5 N -0.3945(4) 0.9143(5) -0.0872(4) 0.146(2) Uani 1 1 d .
C1 C 1.4817(3) 0.1303(3) 0.6266(2) 0.0538(8) Uani 1 1 d .
H1A H 1.4376 0.1232 0.6731 0.065 Uiso 1 1 calc R
H1B H 1.5353 0.1548 0.6365 0.065 Uiso 1 1 calc R
C2 C 1.3958(3) 0.3052(2) 0.5305(2) 0.0455(7) Uani 1 1 d .
H2A H 1.4635 0.3133 0.5119 0.055 Uiso 1 1 calc R
H2B H 1.3823 0.3192 0.5805 0.055 Uiso 1 1 calc R
C3 C 1.3012(3) 0.3802(3) 0.4635(2) 0.0485(8) Uani 1 1 d .
H3A H 1.2346 0.3685 0.4801 0.058 Uiso 1 1 calc R
H3B H 1.2862 0.4510 0.4550 0.058 Uiso 1 1 calc R
C4 C 1.2525(3) 0.4519(3) 0.3160(2) 0.0664(11) Uani 1 1 d .
H4A H 1.2954 0.4642 0.2690 0.080 Uiso 1 1 calc R
H4B H 1.2217 0.5148 0.3261 0.080 Uiso 1 1 calc R
C5 C 1.1598(3) 0.4341(3) 0.2918(2) 0.0571(9) Uani 1 1 d .
H5A H 1.1104 0.4957 0.2434 0.069 Uiso 1 1 calc R
H5B H 1.1887 0.3752 0.2762 0.069 Uiso 1 1 calc R
C6 C 0.9980(2) 0.4190(2) 0.34913(17) 0.0359(6) Uani 1 1 d .
C7 C 0.9521(2) 0.3961(2) 0.42321(17) 0.0355(6) Uani 1 1 d .
C8 C 0.8438(2) 0.4082(2) 0.42153(17) 0.0338(6) Uani 1 1 d .
H8A H 0.8123 0.3925 0.4716 0.041 Uiso 1 1 calc R
C9 C 0.7817(2) 0.4436(2) 0.34594(16) 0.0322(6) Uani 1 1 d .
C10 C 0.8287(2) 0.4612(2) 0.27293(16) 0.0317(6) Uani 1 1 d .
C11 C 0.9372(2) 0.4495(2) 0.27418(17) 0.0350(6) Uani 1 1 d .
H11A H 0.9695 0.4622 0.2244 0.042 Uiso 1 1 calc R
C12 C 0.9755(3) 0.3478(3) 0.56976(18) 0.0444(7) Uani 1 1 d .
H12A H 0.9771 0.2781 0.5932 0.053 Uiso 1 1 calc R
H12B H 0.8982 0.3984 0.5605 0.053 Uiso 1 1 calc R
C13 C 0.6596(2) 0.4661(2) 0.33447(16) 0.0316(6) Uani 1 1 d .
C14 C 0.6580(2) 0.3976(2) 0.29310(16) 0.0303(6) Uani 1 1 d .
C15 C 0.7036(2) 0.4137(2) 0.21920(16) 0.0305(6) Uani 1 1 d .
C16 C 0.7498(2) 0.4955(2) 0.19543(16) 0.0327(6) Uani 1 1 d .
C17 C 0.6531(2) 0.5920(2) 0.19357(17) 0.0350(6) Uani 1 1 d .
C18 C 0.6053(2) 0.5767(2) 0.26707(17) 0.0357(6) Uani 1 1 d .
C19 C 0.5196(2) 0.6578(2) 0.2746(2) 0.0443(7) Uani 1 1 d .
H19A H 0.4858 0.6474 0.3237 0.053 Uiso 1 1 calc R
C20 C 0.4827(3) 0.7563(3) 0.2085(2) 0.0527(8) Uani 1 1 d .
H20A H 0.4250 0.8130 0.2137 0.063 Uiso 1 1 calc R
C21 C 0.5298(3) 0.7708(3) 0.1368(2) 0.0513(8) Uani 1 1 d .
H21A H 0.5041 0.8375 0.0926 0.062 Uiso 1 1 calc R
C22 C 0.6147(3) 0.6889(2) 0.12799(19) 0.0421(7) Uani 1 1 d .
H22A H 0.6461 0.6991 0.0778 0.051 Uiso 1 1 calc R
C23 C 0.6187(2) 0.3222(2) 0.32506(16) 0.0332(6) Uani 1 1 d .
H23A H 0.5888 0.3109 0.3759 0.040 Uiso 1 1 calc R
C24 C 0.6233(2) 0.2633(2) 0.28228(16) 0.0310(6) Uani 1 1 d .
C25 C 0.6658(2) 0.2826(2) 0.20630(15) 0.0301(6) Uani 1 1 d .
C26 C 0.7054(2) 0.3576(2) 0.17529(15) 0.0316(6) Uani 1 1 d .
H26A H 0.7338 0.3704 0.1238 0.038 Uiso 1 1 calc R
C27 C 0.5434(3) 0.1635(2) 0.38432(18) 0.0406(7) Uani 1 1 d .
H27A H 0.4997 0.2278 0.3908 0.049 Uiso 1 1 calc R
H27B H 0.6036 0.1183 0.4315 0.049 Uiso 1 1 calc R
C28 C 0.4718(2) 0.1110(2) 0.3835(2) 0.0432(7) Uani 1 1 d .
H28A H 0.4346 0.1012 0.4337 0.052 Uiso 1 1 calc R
H28B H 0.4143 0.1555 0.3344 0.052 Uiso 1 1 calc R
C29 C 0.4584(3) -0.0289(3) 0.3760(2) 0.0494(8) Uani 1 1 d .
H29A H 0.4039 0.0183 0.3254 0.059 Uiso 1 1 calc R
H29B H 0.4182 -0.0368 0.4247 0.059 Uiso 1 1 calc R
C30 C 0.6802(3) 0.2509(2) 0.08379(16) 0.0397(7) Uani 1 1 d .
H30A H 0.7583 0.2360 0.0769 0.048 Uiso 1 1 calc R
H30B H 0.6356 0.3256 0.0528 0.048 Uiso 1 1 calc R
C31 C 0.6423(3) 0.1921(2) 0.05210(18) 0.0457(7) Uani 1 1 d .
H31A H 0.5688 0.1980 0.0678 0.055 Uiso 1 1 calc R
H31B H 0.6360 0.2212 -0.0092 0.055 Uiso 1 1 calc R
C32 C 0.6865(3) 0.0293(2) 0.0547(2) 0.0528(9) Uani 1 1 d .
H32A H 0.6810 0.0593 -0.0066 0.063 Uiso 1 1 calc R
H32B H 0.6133 0.0331 0.0696 0.063 Uiso 1 1 calc R
C33 C 0.7682(3) -0.0800(3) 0.08959(19) 0.0547(9) Uani 1 1 d .
H33A H 0.7541 -0.1156 0.0588 0.066 Uiso 1 1 calc R
H33B H 0.8433 -0.0835 0.0833 0.066 Uiso 1 1 calc R
C34 C 0.8069(3) -0.2382(2) 0.20308(18) 0.0441(7) Uani 1 1 d .
H34A H 0.8871 -0.2646 0.2008 0.053 Uiso 1 1 calc R
H34B H 0.7732 -0.2570 0.1672 0.053 Uiso 1 1 calc R
C35 C 0.7855(3) -0.2835(3) 0.29008(19) 0.0456(7) Uani 1 1 d .
H35A H 0.7064 -0.2478 0.2928 0.055 Uiso 1 1 calc R
H35B H 0.8023 -0.3567 0.3062 0.055 Uiso 1 1 calc R
C36 C 0.9565(3) -0.3566(3) 0.3715(2) 0.0517(8) Uani 1 1 d .
H36A H 0.9925 -0.3542 0.3212 0.062 Uiso 1 1 calc R
H36B H 0.9517 -0.4236 0.3981 0.062 Uiso 1 1 calc R
C37 C 0.8016(2) 0.5114(2) 0.11614(16) 0.0376(6) Uani 1 1 d .
H37A H 0.7470 0.5316 0.0702 0.056 Uiso 1 1 calc R
H37B H 0.8642 0.4473 0.1230 0.056 Uiso 1 1 calc R
H37C H 0.8270 0.5656 0.1039 0.056 Uiso 1 1 calc R
C38 C 0.6070(2) 0.4499(2) 0.41390(17) 0.0381(6) Uani 1 1 d .
H38A H 0.5296 0.4652 0.4015 0.057 Uiso 1 1 calc R
H38B H 0.6118 0.4957 0.4371 0.057 Uiso 1 1 calc R
H38C H 0.6458 0.3783 0.4543 0.057 Uiso 1 1 calc R
C39 C 1.1476(2) 0.0333(2) 0.50254(17) 0.0391(7) Uani 1 1 d .
H39A H 1.1179 -0.0016 0.4836 0.047 Uiso 1 1 calc R
C40 C 1.1766(2) 0.1085(2) 0.44599(18) 0.0444(7) Uani 1 1 d .
H40A H 1.1689 0.1237 0.3885 0.053 Uiso 1 1 calc R
C41 C 1.2162(2) 0.1608(2) 0.47363(18) 0.0443(7) Uani 1 1 d .
H41A H 1.2336 0.2143 0.4355 0.053 Uiso 1 1 calc R
C42 C 1.2304(2) 0.1342(2) 0.55780(18) 0.0381(6) Uani 1 1 d .
H42A H 1.2587 0.1692 0.5777 0.046 Uiso 1 1 calc R
C43 C 1.2274(2) 0.0273(2) 0.70213(16) 0.0341(6) Uani 1 1 d .
H43A H 1.2414 0.0794 0.7125 0.041 Uiso 1 1 calc R
H43B H 1.2933 -0.0388 0.7267 0.041 Uiso 1 1 calc R
C44 C 1.1289(2) 0.0157(2) 0.74071(17) 0.0386(6) Uani 1 1 d .
H44A H 1.1432 -0.0086 0.8016 0.046 Uiso 1 1 calc R
H44B H 1.0643 0.0830 0.7186 0.046 Uiso 1 1 calc R
C45 C 1.0634(2) -0.1189(2) 0.77739(19) 0.0466(8) Uani 1 1 d .
H45A H 1.0489 -0.1127 0.8283 0.056 Uiso 1 1 calc R
C46 C 1.0412(3) -0.1887(3) 0.7614(2) 0.0544(9) Uani 1 1 d .
H46A H 1.0093 -0.2291 0.8003 0.065 Uiso 1 1 calc R
C47 C 1.0651(2) -0.2001(2) 0.6891(2) 0.0508(8) Uani 1 1 d .
H47A H 1.0515 -0.2495 0.6783 0.061 Uiso 1 1 calc R
C48 C 1.1094(2) -0.1387(2) 0.6318(2) 0.0414(7) Uani 1 1 d .
H48A H 1.1273 -0.1466 0.5819 0.050 Uiso 1 1 calc R
C49 C 1.1273(2) -0.0659(2) 0.64802(16) 0.0327(6) Uani 1 1 d .
C50 C 1.1621(2) 0.0091(2) 0.58621(16) 0.0307(6) Uani 1 1 d .
C51 C 0.4212(3) 0.5342(3) 0.1267(2) 0.0655(10) Uani 1 1 d .
H51A H 0.4669 0.5708 0.1010 0.098 Uiso 1 1 calc R
H51B H 0.4516 0.4891 0.1851 0.098 Uiso 1 1 calc R
H51C H 0.3461 0.5839 0.1230 0.098 Uiso 1 1 calc R
C52 C 0.4197(3) 0.4731(3) 0.0836(3) 0.0613(10) Uani 1 1 d .
C53 C 0.2221(4) 0.3321(4) 0.0964(2) 0.0802(13) Uani 1 1 d .
H53A H 0.1981 0.3156 0.0546 0.120 Uiso 1 1 calc R
H53B H 0.3004 0.3174 0.0962 0.120 Uiso 1 1 calc R
H53C H 0.1794 0.4051 0.0834 0.120 Uiso 1 1 calc R
C54 C 0.2050(3) 0.2704(3) 0.1777(2) 0.0525(8) Uani 1 1 d .
C55 C -0.2285(4) 0.9480(3) -0.1433(3) 0.0720(11) Uani 1 1 d .
H55A H -0.1619 0.8924 -0.1058 0.108 Uiso 1 1 calc R
H55B H -0.2354 1.0138 -0.1455 0.108 Uiso 1 1 calc R
H55C H -0.2234 0.9496 -0.1991 0.108 Uiso 1 1 calc R
C56 C -0.3227(4) 0.9309(4) -0.1134(3) 0.0796(12) Uani 1 1 d .

loop_
_atom_site_aniso_label
_atom_site_aniso_U_11
_atom_site_aniso_U_22
_atom_site_aniso_U_33
_atom_site_aniso_U_23
_atom_site_aniso_U_13
_atom_site_aniso_U_12
P1 0.0515(5) 0.0613(6) 0.0453(5) -0.0152(4) 0.0125(4) -0.0245(4)
P2 0.0372(4) 0.0495(5) 0.0363(4) -0.0125(4) 0.0037(3) -0.0151(4)
F1 0.0490(15) 0.133(3) 0.193(4) -0.025(2) 0.0262(19) -0.0313(17)
F2 0.129(3) 0.162(3) 0.0686(17) -0.0655(19) 0.0188(16) -0.033(2)
F3 0.218(4) 0.161(3) 0.0717(18) -0.033(2) -0.011(2) -0.122(3)
F4 0.104(2) 0.0784(18) 0.119(2) -0.0244(16) 0.0148(17) -0.0529(16)
F5 0.143(3) 0.083(2) 0.118(2) -0.0028(18) 0.010(2) -0.061(2)
F6 0.0693(16) 0.115(2) 0.129(2) -0.0708(19) 0.0412(16) -0.0224(15)
F7 0.0670(16) 0.191(3) 0.0895(18) -0.074(2) 0.0446(14) -0.0520(19)
F8 0.180(3) 0.0481(14) 0.0524(13) -0.0168(11) 0.0089(15) -0.0286(16)
F9 0.0550(13) 0.116(2) 0.0913(16) -0.0576(15) 0.0351(12) -0.0488(14)
F10 0.0550(13) 0.114(2) 0.0636(14) -0.0449(14) -0.0137(10) -0.0054(13)
F11 0.137(2) 0.0673(15) 0.0621(14) -0.0153(12) 0.0101(14) -0.0637(16)
F12 0.0840(16) 0.0740(15) 0.0577(13) -0.0259(11) -0.0229(11) -0.0152(12)
O1 0.0434(12) 0.0397(12) 0.0653(14) -0.0209(11) -0.0075(10) -0.0191(10)
O2 0.0386(12) 0.0882(19) 0.0554(14) -0.0358(14) 0.0113(10) -0.0215(12)
O3 0.0384(11) 0.0606(15) 0.0408(11) -0.0099(10) 0.0028(9) -0.0262(11)
O4 0.0428(11) 0.0455(12) 0.0329(10) -0.0098(9) -0.0042(8) -0.0207(10)
O5 0.0509(12) 0.0400(12) 0.0386(10) -0.0211(9) 0.0181(9) -0.0277(10)
O6 0.0370(10) 0.0383(12) 0.0524(12) -0.0207(10) 0.0083(9) -0.0195(9)
O7 0.0479(11) 0.0345(11) 0.0278(9) -0.0147(8) 0.0056(8) -0.0199(9)
O8 0.0550(13) 0.0362(12) 0.0396(11) -0.0197(9) -0.0065(9) -0.0123(10)
O9 0.0684(15) 0.0354(12) 0.0373(11) -0.0189(9) -0.0045(10) -0.0111(11)
O10 0.0416(11) 0.0363(11) 0.0382(10) -0.0181(9) -0.0041(8) -0.0096(9)
N1 0.0280(11) 0.0315(12) 0.0308(11) -0.0117(9) 0.0042(9) -0.0119(9)
N2 0.0290(11) 0.0359(13) 0.0334(12) -0.0094(10) 0.0031(9) -0.0114(10)
N3 0.060(2) 0.078(3) 0.099(3) -0.031(2) -0.0011(19) -0.0269(19)
N4 0.089(2) 0.087(2) 0.0482(18) -0.0281(17) 0.0166(16) -0.052(2)
N5 0.092(4) 0.196(6) 0.187(6) -0.103(5) 0.057(4) -0.078(4)
C1 0.054(2) 0.050(2) 0.063(2) -0.0256(17) 0.0000(16) -0.0249(17)
C2 0.0493(18) 0.0484(19) 0.0571(19) -0.0290(16) 0.0137(15) -0.0314(16)
C3 0.0501(18) 0.052(2) 0.0516(18) -0.0266(16) 0.0125(15) -0.0244(16)
C4 0.051(2) 0.095(3) 0.0475(19) -0.013(2) 0.0083(16) -0.043(2)
C5 0.0465(19) 0.069(2) 0.0472(18) -0.0133(17) 0.0091(15) -0.0276(18)
C6 0.0325(14) 0.0324(15) 0.0376(15) -0.0079(12) -0.0012(11) -0.0148(12)
C7 0.0393(15) 0.0296(15) 0.0328(14) -0.0083(12) -0.0034(11) -0.0137(12)
C8 0.0393(15) 0.0326(15) 0.0322(14) -0.0133(12) 0.0034(11) -0.0177(12)
C9 0.0363(14) 0.0303(15) 0.0329(14) -0.0136(12) 0.0043(11) -0.0162(12)
C10 0.0362(14) 0.0268(14) 0.0313(13) -0.0099(11) 0.0004(11) -0.0144(12)
C11 0.0368(15) 0.0339(15) 0.0326(14) -0.0104(12) 0.0058(11) -0.0168(12)
C12 0.0416(16) 0.0511(19) 0.0337(15) -0.0164(14) -0.0013(12) -0.0136(14)
C13 0.0304(13) 0.0321(15) 0.0334(14) -0.0161(12) 0.0044(11) -0.0116(11)
C14 0.0304(13) 0.0307(14) 0.0312(13) -0.0142(11) 0.0028(10) -0.0128(11)
C15 0.0318(13) 0.0285(14) 0.0296(13) -0.0110(11) 0.0027(10) -0.0121(11)
C16 0.0369(14) 0.0331(15) 0.0307(13) -0.0126(11) 0.0025(11) -0.0175(12)
C17 0.0387(15) 0.0334(15) 0.0338(14) -0.0127(12) -0.0026(11) -0.0165(12)
C18 0.0366(15) 0.0341(16) 0.0390(15) -0.0173(12) -0.0013(12) -0.0147(12)
C19 0.0423(16) 0.0439(18) 0.0460(17) -0.0234(15) -0.0010(13) -0.0122(14)
C20 0.0439(18) 0.0411(19) 0.060(2) -0.0223(16) -0.0088(15) -0.0022(15)
C21 0.0515(19) 0.0350(18) 0.0510(19) -0.0089(15) -0.0101(15) -0.0100(15)
C22 0.0471(17) 0.0359(17) 0.0398(16) -0.0111(13) -0.0066(13) -0.0174(14)
C23 0.0326(14) 0.0376(16) 0.0302(13) -0.0161(12) 0.0069(11) -0.0136(12)
C24 0.0322(13) 0.0299(14) 0.0309(13) -0.0114(11) 0.0049(10) -0.0143(11)
C25 0.0328(13) 0.0291(14) 0.0285(13) -0.0134(11) 0.0022(10) -0.0117(11)
C26 0.0335(14) 0.0338(15) 0.0253(12) -0.0112(11) 0.0033(10) -0.0131(12)
C27 0.0460(17) 0.0442(18) 0.0415(16) -0.0223(14) 0.0174(13) -0.0251(14)
C28 0.0362(15) 0.0418(18) 0.0562(18) -0.0236(15) 0.0124(13) -0.0183(13)
C29 0.0400(17) 0.048(2) 0.062(2) -0.0220(16) 0.0031(15) -0.0207(15)
C30 0.0560(18) 0.0384(17) 0.0265(13) -0.0141(12) 0.0062(12) -0.0209(14)
C31 0.060(2) 0.0363(17) 0.0337(15) -0.0140(13) -0.0079(13) -0.0129(15)
C32 0.075(2) 0.0404(18) 0.0398(17) -0.0184(14) -0.0130(15) -0.0176(17)
C33 0.081(2) 0.0424(19) 0.0375(16) -0.0198(15) -0.0017(16) -0.0181(18)
C34 0.0518(18) 0.0361(17) 0.0425(16) -0.0209(14) -0.0066(13) -0.0107(14)
C35 0.0455(17) 0.0465(19) 0.0482(17) -0.0204(15) -0.0014(14) -0.0209(15)
C36 0.0491(18) 0.047(2) 0.0442(17) -0.0209(15) -0.0093(14) -0.0028(15)
C37 0.0459(16) 0.0374(16) 0.0313(14) -0.0114(12) 0.0050(12) -0.0221(14)
C38 0.0404(15) 0.0427(17) 0.0374(15) -0.0212(13) 0.0096(12) -0.0192(13)
C39 0.0380(15) 0.0468(18) 0.0326(14) -0.0161(13) 0.0031(12) -0.0181(13)
C40 0.0401(16) 0.0497(19) 0.0312(14) -0.0103(13) 0.0058(12) -0.0140(14)
C41 0.0385(16) 0.0421(18) 0.0398(16) -0.0058(14) 0.0084(12) -0.0166(14)
C42 0.0319(14) 0.0350(16) 0.0455(16) -0.0147(13) 0.0094(12) -0.0146(12)
C43 0.0379(15) 0.0370(16) 0.0295(13) -0.0152(12) 0.0002(11) -0.0158(12)
C44 0.0407(15) 0.0404(17) 0.0317(14) -0.0172(13) 0.0054(12) -0.0121(13)
C45 0.0354(15) 0.0441(18) 0.0417(16) -0.0030(14) 0.0100(13) -0.0146(14)
C46 0.0350(16) 0.0409(19) 0.063(2) 0.0032(16) 0.0037(15) -0.0174(14)
C47 0.0353(16) 0.0338(17) 0.070(2) -0.0073(16) -0.0087(15) -0.0148(14)
C48 0.0368(15) 0.0367(17) 0.0502(17) -0.0147(14) -0.0035(13) -0.0174(13)
C49 0.0257(13) 0.0367(16) 0.0326(13) -0.0122(12) 0.0018(10) -0.0120(11)
C50 0.0273(13) 0.0324(15) 0.0314(13) -0.0120(11) 0.0019(10) -0.0127(11)
C51 0.056(2) 0.065(3) 0.058(2) -0.0130(19) -0.0012(17) -0.0208(19)
C52 0.0400(19) 0.059(2) 0.065(2) -0.011(2) -0.0010(16) -0.0172(17)
C53 0.107(4) 0.080(3) 0.057(2) -0.017(2) 0.026(2) -0.056(3)
C54 0.061(2) 0.059(2) 0.0472(19) -0.0229(17) 0.0130(16) -0.0341(18)
C55 0.088(3) 0.067(3) 0.066(2) -0.030(2) 0.020(2) -0.036(2)
C56 0.072(3) 0.082(3) 0.088(3) -0.049(3) 0.009(2) -0.021(3)

loop_
_atom_type_symbol
_atom_type_description
_atom_type_scat_dispersion_real
_atom_type_scat_dispersion_imag
_atom_type_scat_source
C C 0.0181 0.0091 'International Tables Vol C Tables 4.2.6.8 and 6.1.1.4'
H H 0.0000 0.0000 'International Tables Vol C Tables 4.2.6.8 and 6.1.1.4'
N N 0.0311 0.0180 'International Tables Vol C Tables 4.2.6.8 and 6.1.1.4'
O O 0.0492 0.0322 'International Tables Vol C Tables 4.2.6.8 and 6.1.1.4'
F F 0.0727 0.0534 'International Tables Vol C Tables 4.2.6.8 and 6.1.1.4'
P P 0.2955 0.4335 'International Tables Vol C Tables 4.2.6.8 and 6.1.1.4'

loop_
_geom_angle_atom_site_label_1
_geom_angle_atom_site_label_2
_geom_angle_atom_site_label_3
_geom_angle
_geom_angle_site_symmetry_1
_geom_angle_site_symmetry_3
F1 P1 F3 91.3(2) . .
F1 P1 F2 89.3(2) . .
F3 P1 F2 179.1(2) . .
F1 P1 F4 90.47(18) . .
F3 P1 F4 90.40(17) . .
F2 P1 F4 88.87(19) . .
F1 P1 F5 90.22(19) . .
F3 P1 F5 91.70(19) . .
F2 P1 F5 89.0(2) . .
F4 P1 F5 177.77(19) . .
F1 P1 F6 176.9(2) . .
F3 P1 F6 91.8(2) . .
F2 P1 F6 87.61(17) . .
F4 P1 F6 89.38(17) . .
F5 P1 F6 89.81(18) . .
F9 P2 F8 91.26(16) . .
F9 P2 F12 92.35(14) . .
F8 P2 F12 89.60(14) . .
F9 P2 F11 89.18(14) . .
F8 P2 F11 179.25(17) . .
F12 P2 F11 90.99(13) . .
F9 P2 F10 88.54(13) . .
F8 P2 F10 89.41(15) . .
F12 P2 F10 178.69(14) . .
F11 P2 F10 89.99(14) . .
F9 P2 F7 178.93(17) . .
F8 P2 F7 88.33(18) . .
F12 P2 F7 88.63(15) . .
F11 P2 F7 91.22(17) . .
F10 P2 F7 90.47(14) . .
C2 O1 C1 113.4(2) . .
C3 O2 C4 114.4(3) . .
C6 O3 C5 120.6(2) . .
C7 O4 C12 117.5(2) . .
C24 O5 C27 117.9(2) . .
C28 O6 C29 109.4(2) . .
C25 O7 C30 117.5(2) . .
C31 O8 C32 111.2(2) . .
C34 O9 C33 111.4(2) . .
C36 O10 C35 110.9(2) . .
C42 N1 C50 121.9(2) . .
C42 N1 C43 120.2(2) . .
C50 N1 C43 117.9(2) . .
C45 N2 C49 121.3(3) . .
C45 N2 C44 119.3(3) . .
C49 N2 C44 119.4(2) . .
O1 C1 C29 111.0(3) . 2_756
O1 C1 H1A 109.4 . .
C29 C1 H1A 109.4 2_756 .
O1 C1 H1B 109.4 . .
C29 C1 H1B 109.4 2_756 .
H1A C1 H1B 108.0 . .
O1 C2 C3 110.7(2) . .
O1 C2 H2A 109.5 . .
C3 C2 H2A 109.5 . .
O1 C2 H2B 109.5 . .
C3 C2 H2B 109.5 . .
H2A C2 H2B 108.1 . .
O2 C3 C2 110.1(3) . .
O2 C3 H3A 109.7 . .
C2 C3 H3A 109.7 . .
O2 C3 H3B 109.7 . .
C2 C3 H3B 109.7 . .
H3A C3 H3B 108.2 . .
O2 C4 C5 114.0(3) . .
O2 C4 H4A 108.8 . .
C5 C4 H4A 108.8 . .
O2 C4 H4B 108.8 . .
C5 C4 H4B 108.8 . .
H4A C4 H4B 107.6 . .
O3 C5 C4 108.3(3) . .
O3 C5 H5A 110.0 . .
C4 C5 H5A 110.0 . .
O3 C5 H5B 110.0 . .
C4 C5 H5B 110.0 . .
H5A C5 H5B 108.4 . .
O3 C6 C11 126.4(3) . .
O3 C6 C7 113.1(2) . .
C11 C6 C7 120.4(2) . .
O4 C7 C8 125.0(3) . .
O4 C7 C6 115.1(2) . .
C8 C7 C6 119.9(2) . .
C7 C8 C9 119.4(3) . .
C7 C8 H8A 120.3 . .
C9 C8 H8A 120.3 . .
C10 C9 C8 120.9(2) . .
C10 C9 C13 114.3(2) . .
C8 C9 C13 124.8(2) . .
C9 C10 C11 119.9(2) . .
C9 C10 C16 114.2(2) . .
C11 C10 C16 125.9(2) . .
C6 C11 C10 119.4(2) . .
C6 C11 H11A 120.3 . .
C10 C11 H11A 120.3 . .
O4 C12 C36 108.3(3) . 2_756
O4 C12 H12A 110.0 . .
C36 C12 H12A 110.0 2_756 .
O4 C12 H12B 110.0 . .
C36 C12 H12B 110.0 2_756 .
H12A C12 H12B 108.4 . .
C38 C13 C14 114.1(2) . .
C38 C13 C9 114.5(2) . .
C14 C13 C9 103.4(2) . .
C38 C13 C18 113.6(2) . .
C14 C13 C18 105.6(2) . .
C9 C13 C18 104.4(2) . .
C23 C14 C15 120.5(2) . .
C23 C14 C13 124.9(2) . .
C15 C14 C13 114.5(2) . .
C26 C15 C14 120.0(2) . .
C26 C15 C16 126.2(2) . .
C14 C15 C16 113.8(2) . .
C37 C16 C17 114.4(2) . .
C37 C16 C10 114.4(2) . .
C17 C16 C10 103.4(2) . .
C37 C16 C15 113.8(2) . .
C17 C16 C15 104.8(2) . .
C10 C16 C15 104.8(2) . .
C22 C17 C18 120.4(3) . .
C22 C17 C16 125.5(3) . .
C18 C17 C16 114.1(2) . .
C19 C18 C17 120.1(3) . .
C19 C18 C13 126.0(3) . .
C17 C18 C13 113.9(2) . .
C18 C19 C20 119.2(3) . .
C18 C19 H19A 120.4 . .
C20 C19 H19A 120.4 . .
C21 C20 C19 120.4(3) . .
C21 C20 H20A 119.8 . .
C19 C20 H20A 119.8 . .
C20 C21 C22 120.8(3) . .
C20 C21 H21A 119.6 . .
C22 C21 H21A 119.6 . .
C17 C22 C21 119.1(3) . .
C17 C22 H22A 120.4 . .
C21 C22 H22A 120.4 . .
C14 C23 C24 119.7(2) . .
C14 C23 H23A 120.2 . .
C24 C23 H23A 120.2 . .
O5 C24 C23 125.2(2) . .
O5 C24 C25 115.4(2) . .
C23 C24 C25 119.4(2) . .
O7 C25 C26 125.1(2) . .
O7 C25 C24 114.5(2) . .
C26 C25 C24 120.4(2) . .
C15 C26 C25 120.0(2) . .
C15 C26 H26A 120.0 . .
C25 C26 H26A 120.0 . .
O5 C27 C28 108.5(2) . .
O5 C27 H27A 110.0 . .
C28 C27 H27A 110.0 . .
O5 C27 H27B 110.0 . .
C28 C27 H27B 110.0 . .
H27A C27 H27B 108.4 . .
O6 C28 C27 112.4(2) . .
O6 C28 H28A 109.1 . .
C27 C28 H28A 109.1 . .
O6 C28 H28B 109.1 . .
C27 C28 H28B 109.1 . .
H28A C28 H28B 107.9 . .
O6 C29 C1 111.2(3) . 2_756
O6 C29 H29A 109.4 . .
C1 C29 H29A 109.4 2_756 .
O6 C29 H29B 109.4 . .
C1 C29 H29B 109.4 2_756 .
H29A C29 H29B 108.0 . .
O7 C30 C31 107.2(2) . .
O7 C30 H30A 110.3 . .
C31 C30 H30A 110.3 . .
O7 C30 H30B 110.3 . .
C31 C30 H30B 110.3 . .
H30A C30 H30B 108.5 . .
O8 C31 C30 109.8(2) . .
O8 C31 H31A 109.7 . .
C30 C31 H31A 109.7 . .
O8 C31 H31B 109.7 . .
C30 C31 H31B 109.7 . .
H31A C31 H31B 108.2 . .
O8 C32 C33 110.6(3) . .
O8 C32 H32A 109.5 . .
C33 C32 H32A 109.5 . .
O8 C32 H32B 109.5 . .
C33 C32 H32B 109.5 . .
H32A C32 H32B 108.1 . .
O9 C33 C32 110.0(3) . .
O9 C33 H33A 109.7 . .
C32 C33 H33A 109.7 . .
O9 C33 H33B 109.7 . .
C32 C33 H33B 109.7 . .
H33A C33 H33B 108.2 . .
O9 C34 C35 108.1(2) . .
O9 C34 H34A 110.1 . .
C35 C34 H34A 110.1 . .
O9 C34 H34B 110.1 . .
C35 C34 H34B 110.1 . .
H34A C34 H34B 108.4 . .
O10 C35 C34 113.0(3) . .
O10 C35 H35A 109.0 . .
C34 C35 H35A 109.0 . .
O10 C35 H35B 109.0 . .
C34 C35 H35B 109.0 . .
H35A C35 H35B 107.8 . .
O10 C36 C12 111.2(3) . 2_756
O10 C36 H36A 109.4 . .
C12 C36 H36A 109.4 2_756 .
O10 C36 H36B 109.4 . .
C12 C36 H36B 109.4 2_756 .
H36A C36 H36B 108.0 . .
C16 C37 H37A 109.5 . .
C16 C37 H37B 109.5 . .
H37A C37 H37B 109.5 . .
C16 C37 H37C 109.5 . .
H37A C37 H37C 109.5 . .
H37B C37 H37C 109.5 . .
C13 C38 H38A 109.5 . .
C13 C38 H38B 109.5 . .
H38A C38 H38B 109.5 . .
C13 C38 H38C 109.5 . .
H38A C38 H38C 109.5 . .
H38B C38 H38C 109.5 . .
C50 C39 C40 120.0(3) . .
C50 C39 H39A 120.0 . .
C40 C39 H39A 120.0 . .
C41 C40 C39 119.6(3) . .
C41 C40 H40A 120.2 . .
C39 C40 H40A 120.2 . .
C40 C41 C42 118.9(3) . .
C40 C41 H41A 120.6 . .
C42 C41 H41A 120.6 . .
N1 C42 C41 120.8(3) . .
N1 C42 H42A 119.6 . .
C41 C42 H42A 119.6 . .
N1 C43 C44 108.3(2) . .
N1 C43 H43A 110.0 . .
C44 C43 H43A 110.0 . .
N1 C43 H43B 110.0 . .
C44 C43 H43B 110.0 . .
H43A C43 H43B 108.4 . .
N2 C44 C43 109.7(2) . .
N2 C44 H44A 109.7 . .
C43 C44 H44A 109.7 . .
N2 C44 H44B 109.7 . .
C43 C44 H44B 109.7 . .
H44A C44 H44B 108.2 . .
N2 C45 C46 120.5(3) . .
N2 C45 H45A 119.8 . .
C46 C45 H45A 119.8 . .
C45 C46 C47 120.0(3) . .
C45 C46 H46A 120.0 . .
C47 C46 H46A 120.0 . .
C46 C47 C48 119.4(3) . .
C46 C47 H47A 120.3 . .
C48 C47 H47A 120.3 . .
C47 C48 C49 119.6(3) . .
C47 C48 H48A 120.2 . .
C49 C48 H48A 120.2 . .
N2 C49 C48 119.2(3) . .
N2 C49 C50 118.4(2) . .
C48 C49 C50 122.3(3) . .
N1 C50 C39 118.9(2) . .
N1 C50 C49 119.0(2) . .
C39 C50 C49 122.0(2) . .
C52 C51 H51A 109.5 . .
C52 C51 H51B 109.5 . .
H51A C51 H51B 109.5 . .
C52 C51 H51C 109.5 . .
H51A C51 H51C 109.5 . .
H51B C51 H51C 109.5 . .
N3 C52 C51 178.6(5) . .
C54 C53 H53A 109.5 . .
C54 C53 H53B 109.5 . .
H53A C53 H53B 109.5 . .
C54 C53 H53C 109.5 . .
H53A C53 H53C 109.5 . .
H53B C53 H53C 109.5 . .
N4 C54 C53 179.8(4) . .
C56 C55 H55A 109.5 . .
C56 C55 H55B 109.5 . .
H55A C55 H55B 109.5 . .
C56 C55 H55C 109.5 . .
H55A C55 H55C 109.5 . .
H55B C55 H55C 109.5 . .
N5 C56 C55 177.4(7) . .

loop_
_geom_bond_atom_site_label_1
_geom_bond_atom_site_label_2
_geom_bond_distance
_geom_bond_site_symmetry_2
P1 F1 1.550(3) .
P1 F3 1.557(3) .
P1 F2 1.570(3) .
P1 F4 1.571(3) .
P1 F5 1.572(3) .
P1 F6 1.581(3) .
P2 F9 1.571(2) .
P2 F8 1.574(2) .
P2 F12 1.580(2) .
P2 F11 1.580(2) .
P2 F10 1.586(2) .
P2 F7 1.586(2) .
O1 C2 1.408(4) .
O1 C1 1.431(4) .
O2 C3 1.423(4) .
O2 C4 1.430(4) .
O3 C6 1.374(3) .
O3 C5 1.402(4) .
O4 C7 1.372(3) .
O4 C12 1.431(3) .
O5 C24 1.372(3) .
O5 C27 1.431(3) .
O6 C28 1.418(3) .
O6 C29 1.425(3) .
O7 C25 1.377(3) .
O7 C30 1.430(3) .
O8 C31 1.423(3) .
O8 C32 1.428(4) .
O9 C34 1.422(3) .
O9 C33 1.422(4) .
O10 C36 1.414(3) .
O10 C35 1.437(3) .
N1 C42 1.337(3) .
N1 C50 1.353(3) .
N1 C43 1.482(3) .
N2 C45 1.345(4) .
N2 C49 1.361(3) .
N2 C44 1.483(4) .
N3 C52 1.140(5) .
N4 C54 1.125(4) .
N5 C56 1.129(6) .
C1 C29 1.482(5) 2_756
C1 H1A 0.9900 .
C1 H1B 0.9900 .
C2 C3 1.490(5) .
C2 H2A 0.9900 .
C2 H2B 0.9900 .
C3 H3A 0.9900 .
C3 H3B 0.9900 .
C4 C5 1.493(5) .
C4 H4A 0.9900 .
C4 H4B 0.9900 .
C5 H5A 0.9900 .
C5 H5B 0.9900 .
C6 C11 1.392(4) .
C6 C7 1.401(4) .
C7 C8 1.387(4) .
C8 C9 1.390(4) .
C8 H8A 0.9500 .
C9 C10 1.390(4) .
C9 C13 1.535(4) .
C10 C11 1.392(4) .
C10 C16 1.542(3) .
C11 H11A 0.9500 .
C12 C36 1.496(4) 2_756
C12 H12A 0.9900 .
C12 H12B 0.9900 .
C13 C38 1.522(4) .
C13 C14 1.529(4) .
C13 C18 1.537(4) .
C14 C23 1.388(4) .
C14 C15 1.395(4) .
C15 C26 1.381(4) .
C15 C16 1.543(4) .
C16 C37 1.515(4) .
C16 C17 1.534(4) .
C17 C22 1.390(4) .
C17 C18 1.403(4) .
C18 C19 1.377(4) .
C19 C20 1.410(5) .
C19 H19A 0.9500 .
C20 C21 1.372(5) .
C20 H20A 0.9500 .
C21 C22 1.390(4) .
C21 H21A 0.9500 .
C22 H22A 0.9500 .
C23 C24 1.393(4) .
C23 H23A 0.9500 .
C24 C25 1.406(4) .
C25 C26 1.386(4) .
C26 H26A 0.9500 .
C27 C28 1.497(4) .
C27 H27A 0.9900 .
C27 H27B 0.9900 .
C28 H28A 0.9900 .
C28 H28B 0.9900 .
C29 C1 1.482(5) 2_756
C29 H29A 0.9900 .
C29 H29B 0.9900 .
C30 C31 1.495(4) .
C30 H30A 0.9900 .
C30 H30B 0.9900 .
C31 H31A 0.9900 .
C31 H31B 0.9900 .
C32 C33 1.489(5) .
C32 H32A 0.9900 .
C32 H32B 0.9900 .
C33 H33A 0.9900 .
C33 H33B 0.9900 .
C34 C35 1.489(4) .
C34 H34A 0.9900 .
C34 H34B 0.9900 .
C35 H35A 0.9900 .
C35 H35B 0.9900 .
C36 C12 1.496(4) 2_756
C36 H36A 0.9900 .
C36 H36B 0.9900 .
C37 H37A 0.9800 .
C37 H37B 0.9800 .
C37 H37C 0.9800 .
C38 H38A 0.9800 .
C38 H38B 0.9800 .
C38 H38C 0.9800 .
C39 C50 1.380(4) .
C39 C40 1.389(4) .
C39 H39A 0.9500 .
C40 C41 1.373(5) .
C40 H40A 0.9500 .
C41 C42 1.380(4) .
C41 H41A 0.9500 .
C42 H42A 0.9500 .
C43 C44 1.503(4) .
C43 H43A 0.9900 .
C43 H43B 0.9900 .
C44 H44A 0.9900 .
C44 H44B 0.9900 .
C45 C46 1.370(5) .
C45 H45A 0.9500 .
C46 C47 1.372(5) .
C46 H46A 0.9500 .
C47 C48 1.388(4) .
C47 H47A 0.9500 .
C48 C49 1.388(4) .
C48 H48A 0.9500 .
C49 C50 1.470(4) .
C51 C52 1.449(6) .
C51 H51A 0.9800 .
C51 H51B 0.9800 .
C51 H51C 0.9800 .
C53 C54 1.449(5) .
C53 H53A 0.9800 .
C53 H53B 0.9800 .
C53 H53C 0.9800 .
C55 C56 1.431(6) .
C55 H55A 0.9800 .
C55 H55B 0.9800 .
C55 H55C 0.9800 .

loop_
_geom_torsion_atom_site_label_1
_geom_torsion_atom_site_label_2
_geom_torsion_atom_site_label_3
_geom_torsion_atom_site_label_4
_geom_torsion
_geom_torsion_site_symmetry_4
C2 O1 C1 C29 -149.6(3) 2_756
C1 O1 C2 C3 -165.8(3) .
C4 O2 C3 C2 -165.6(3) .
O1 C2 C3 O2 -66.1(3) .
C3 O2 C4 C5 -95.4(4) .
C6 O3 C5 C4 163.8(3) .
O2 C4 C5 O3 56.5(4) .
C5 O3 C6 C11 -3.5(5) .
C5 O3 C6 C7 -179.9(3) .
C12 O4 C7 C8 -0.1(4) .
C12 O4 C7 C6 176.9(3) .
O3 C6 C7 O4 -3.4(4) .
C11 C6 C7 O4 -180.0(3) .
O3 C6 C7 C8 173.8(3) .
C11 C6 C7 C8 -2.9(4) .
O4 C7 C8 C9 176.5(3) .
C6 C7 C8 C9 -0.4(4) .
C7 C8 C9 C10 3.8(4) .
C7 C8 C9 C13 -176.5(3) .
C8 C9 C10 C11 -4.1(4) .
C13 C9 C10 C11 176.2(2) .
C8 C9 C10 C16 177.4(2) .
C13 C9 C10 C16 -2.4(3) .
O3 C6 C11 C10 -173.5(3) .
C7 C6 C11 C10 2.6(4) .
C9 C10 C11 C6 0.8(4) .
C16 C10 C11 C6 179.2(3) .
C7 O4 C12 C36 -159.0(2) 2_756
C10 C9 C13 C38 -178.4(2) .
C8 C9 C13 C38 1.9(4) .
C10 C9 C13 C14 56.8(3) .
C8 C9 C13 C14 -122.9(3) .
C10 C9 C13 C18 -53.5(3) .
C8 C9 C13 C18 126.8(3) .
C38 C13 C14 C23 -3.5(4) .
C9 C13 C14 C23 121.5(3) .
C18 C13 C14 C23 -129.0(3) .
C38 C13 C14 C15 178.5(2) .
C9 C13 C14 C15 -56.5(3) .
C18 C13 C14 C15 53.0(3) .
C23 C14 C15 C26 2.9(4) .
C13 C14 C15 C26 -179.0(2) .
C23 C14 C15 C16 -176.4(2) .
C13 C14 C15 C16 1.8(3) .
C9 C10 C16 C37 -178.1(2) .
C11 C10 C16 C37 3.4(4) .
C9 C10 C16 C17 56.8(3) .
C11 C10 C16 C17 -121.7(3) .
C9 C10 C16 C15 -52.7(3) .
C11 C10 C16 C15 128.8(3) .
C26 C15 C16 C37 -0.5(4) .
C14 C15 C16 C37 178.8(2) .
C26 C15 C16 C17 125.3(3) .
C14 C15 C16 C17 -55.5(3) .
C26 C15 C16 C10 -126.2(3) .
C14 C15 C16 C10 53.0(3) .
C37 C16 C17 C22 -2.4(4) .
C10 C16 C17 C22 122.7(3) .
C15 C16 C17 C22 -127.7(3) .
C37 C16 C17 C18 179.8(2) .
C10 C16 C17 C18 -55.1(3) .
C15 C16 C17 C18 54.5(3) .
C22 C17 C18 C19 0.3(4) .
C16 C17 C18 C19 178.2(2) .
C22 C17 C18 C13 -178.1(2) .
C16 C17 C18 C13 -0.2(3) .
C38 C13 C18 C19 2.0(4) .
C14 C13 C18 C19 127.9(3) .
C9 C13 C18 C19 -123.4(3) .
C38 C13 C18 C17 -179.7(2) .
C14 C13 C18 C17 -53.8(3) .
C9 C13 C18 C17 54.9(3) .
C17 C18 C19 C20 -1.7(4) .
C13 C18 C19 C20 176.5(3) .
C18 C19 C20 C21 1.6(5) .
C19 C20 C21 C22 -0.2(5) .
C18 C17 C22 C21 1.2(4) .
C16 C17 C22 C21 -176.5(3) .
C20 C21 C22 C17 -1.2(5) .
C15 C14 C23 C24 -1.0(4) .
C13 C14 C23 C24 -178.9(2) .
C27 O5 C24 C23 -0.1(4) .
C27 O5 C24 C25 -179.6(2) .
C14 C23 C24 O5 179.3(2) .
C14 C23 C24 C25 -1.3(4) .
C30 O7 C25 C26 -19.1(4) .
C30 O7 C25 C24 163.3(2) .
O5 C24 C25 O7 -1.1(3) .
C23 C24 C25 O7 179.4(2) .
O5 C24 C25 C26 -178.8(2) .
C23 C24 C25 C26 1.7(4) .
C14 C15 C26 C25 -2.5(4) .
C16 C15 C26 C25 176.7(2) .
O7 C25 C26 C15 -177.3(2) .
C24 C25 C26 C15 0.2(4) .
C24 O5 C27 C28 157.6(2) .
C29 O6 C28 C27 -177.0(3) .
O5 C27 C28 O6 64.4(3) .
C28 O6 C29 C1 -180.0(3) 2_756
C25 O7 C30 C31 -161.3(2) .
C32 O8 C31 C30 -177.9(3) .
O7 C30 C31 O8 -70.3(3) .
C31 O8 C32 C33 178.8(3) .
C34 O9 C33 C32 159.7(3) .
O8 C32 C33 O9 71.2(4) .
C33 O9 C34 C35 -174.3(3) .
C36 O10 C35 C34 -82.2(3) .
O9 C34 C35 O10 -71.1(3) .
C35 O10 C36 C12 178.3(3) 2_756
C50 C39 C40 C41 -2.1(4) .
C39 C40 C41 C42 2.5(4) .
C50 N1 C42 C41 -1.4(4) .
C43 N1 C42 C41 175.9(3) .
C40 C41 C42 N1 -0.8(4) .
C42 N1 C43 C44 136.1(3) .
C50 N1 C43 C44 -46.4(3) .
C45 N2 C44 C43 147.3(2) .
C49 N2 C44 C43 -32.9(3) .
N1 C43 C44 N2 57.2(3) .
C49 N2 C45 C46 0.2(4) .
C44 N2 C45 C46 -180.0(3) .
N2 C45 C46 C47 1.9(5) .
C45 C46 C47 C48 -1.5(5) .
C46 C47 C48 C49 -0.9(4) .
C45 N2 C49 C48 -2.6(4) .
C44 N2 C49 C48 177.5(2) .
C45 N2 C49 C50 173.5(2) .
C44 N2 C49 C50 -6.4(4) .
C47 C48 C49 N2 2.9(4) .
C47 C48 C49 C50 -173.0(3) .
C42 N1 C50 C39 1.9(4) .
C43 N1 C50 C39 -175.5(2) .
C42 N1 C50 C49 -174.9(2) .
C43 N1 C50 C49 7.6(3) .
C40 C39 C50 N1 -0.1(4) .
C40 C39 C50 C49 176.6(3) .
N2 C49 C50 N1 20.7(4) .
C48 C49 C50 N1 -163.3(3) .
N2 C49 C50 C39 -156.0(3) .
C48 C49 C50 C39 20.0(4) .

loop_
_platon_squeeze_void_nr
_platon_squeeze_void_average_x
_platon_squeeze_void_average_y
_platon_squeeze_void_average_z
_platon_squeeze_void_volume
_platon_squeeze_void_count_electrons
_platon_squeeze_void_content
1 0.000 0.000 0.000 216 53 ' '
2 0.375 0.321 0.226 7 0 ' '
3 0.489 0.129 0.200 19 1 ' '
4 0.511 0.870 0.800 20 1 ' '
5 0.626 0.677 0.773 6 0 ' '
